data_2229272
loop_
_publ_author_name
'Chen, Li-Ting'
'Lu, Yan-Ling'
'Chen, Hong'
'Zhou, Jing'

_publ_section_title
;
 2-(1-Ethyl-5-methoxy-1<i>H</i>-indol-3-yl)-<i>N</i>-(4-methoxyphenyl)-2-oxoacetamide
;
_journal_coeditor_code XU5111
_journal_issue 2
_journal_name_full 'Acta Crystallographica Section E'
_journal_page_first o358
_journal_paper_doi 10.1107/S1600536810054668
_journal_volume 67
_journal_year 2011
_chemical_formula_iupac 'C20 H20 N2 O4'
_chemical_formula_moiety 'C20 H20 N2 O4'
_chemical_formula_sum 'C20 H20 N2 O4'
_chemical_formula_weight 352.38
_chemical_name_systematic
;
2-(1-Ethyl-5-methoxy-1<i>H</i>-indol-3-yl)-<i>N</i>-(4-methoxyphenyl)-
2-oxoacetamide
;
_space_group_IT_number 4
_symmetry_cell_setting monoclinic
_symmetry_space_group_name_Hall 'P 2yb'
_symmetry_space_group_name_H-M 'P 1 21 1'
_atom_sites_solution_hydrogens geom
_atom_sites_solution_primary direct
_atom_sites_solution_secondary difmap
_audit_creation_method SHELXL-97
_cell_angle_alpha 90.00
_cell_angle_beta 105.40(3)
_cell_angle_gamma 90.00
_cell_formula_units_Z 8
_cell_length_a 8.3622(17)
_cell_length_b 35.073(7)
_cell_length_c 12.280(3)
_cell_measurement_reflns_used 7641
_cell_measurement_temperature 153(2)
_cell_measurement_theta_max 27.898
_cell_measurement_theta_min 1.720
_cell_volume 3472.3(14)
_computing_cell_refinement 'CrystalClear (Rigaku/MSC, 2005)'
_computing_data_collection 'CrystalClear (Rigaku/MSC, 2005)'
_computing_data_reduction 'CrystalStructure (Rigaku/MSC, 2005)'
_computing_molecular_graphics 'SHELXTL (Sheldrick, 2008)'
_computing_publication_material 'SHELXTL (Sheldrick, 2008)'
_computing_structure_refinement 'SHELXTL (Sheldrick, 2008)'
_computing_structure_solution 'SHELXTL (Sheldrick, 2008)'
_diffrn_ambient_temperature 153(2)
_diffrn_detector_area_resol_mean 7.31
_diffrn_measured_fraction_theta_full 0.997
_diffrn_measured_fraction_theta_max 0.997
_diffrn_measurement_device_type 'Rigaku Saturn CCD area-detector'
_diffrn_measurement_method '\w and \f'
_diffrn_radiation_monochromator multilayer
_diffrn_radiation_source 'rotating anode'
_diffrn_radiation_type MoK\a
_diffrn_radiation_wavelength 0.71073
_diffrn_reflns_av_R_equivalents 0.0747
_diffrn_reflns_av_sigmaI/netI 0.0693
_diffrn_reflns_limit_h_max 10
_diffrn_reflns_limit_h_min -10
_diffrn_reflns_limit_k_max 44
_diffrn_reflns_limit_k_min -44
_diffrn_reflns_limit_l_max 15
_diffrn_reflns_limit_l_min -15
_diffrn_reflns_number 33298
_diffrn_reflns_theta_full 27.00
_diffrn_reflns_theta_max 27.00
_diffrn_reflns_theta_min 1.72
_diffrn_standards_decay_% 0
_diffrn_standards_interval_count 0
_diffrn_standards_interval_time 0
_diffrn_standards_number 0
_exptl_absorpt_coefficient_mu 0.095
_exptl_absorpt_correction_type none
_exptl_crystal_colour yellow
_exptl_crystal_density_diffrn 1.348
_exptl_crystal_density_method 'not measured'
_exptl_crystal_description block
_exptl_crystal_F_000 1488
_exptl_crystal_size_max 0.20
_exptl_crystal_size_mid 0.14
_exptl_crystal_size_min 0.08
_refine_diff_density_max 0.335
_refine_diff_density_min -0.289
_refine_ls_extinction_coef 0.0172(11)
_refine_ls_extinction_expression Fc^*^=kFc[1+0.001xFc^2^\l^3^/sin(2\q)]^-1/4^
_refine_ls_extinction_method 'SHELXTL (Sheldrick, 2008)'
_refine_ls_goodness_of_fit_ref 1.089
_refine_ls_hydrogen_treatment mixed
_refine_ls_matrix_type full
_refine_ls_number_parameters 966
_refine_ls_number_reflns 7700
_refine_ls_number_restraints 3
_refine_ls_restrained_S_all 1.089
_refine_ls_R_factor_all 0.0781
_refine_ls_R_factor_gt 0.0615
_refine_ls_shift/su_max 0.000
_refine_ls_shift/su_mean 0.000
_refine_ls_structure_factor_coef Fsqd
_refine_ls_weighting_details 'calc w=1/[\s^2^(Fo^2^)+(0.0684P)^2^+0.2586P] where P=(Fo^2^+2Fc^2^)/3'
_refine_ls_weighting_scheme calc
_refine_ls_wR_factor_gt 0.1342
_refine_ls_wR_factor_ref 0.1444
_reflns_number_gt 6293
_reflns_number_total 7700
_reflns_threshold_expression I>2sigma(I)
_cod_data_source_file xu5111.cif
_cod_data_source_block I
_cod_original_cell_volume 3472.1(14)
_cod_original_sg_symbol_H-M 'P 21'
_cod_database_code 2229272
_cod_database_fobs_code 2229272

loop_
_symmetry_equiv_pos_as_xyz
'x, y, z'
'-x, y+1/2, -z'

loop_
_atom_site_type_symbol
_atom_site_label
_atom_site_fract_x
_atom_site_fract_y
_atom_site_fract_z
_atom_site_U_iso_or_equiv
_atom_site_adp_type
_atom_site_calc_flag
_atom_site_refinement_flags
_atom_site_occupancy
_atom_site_disorder_assembly
_atom_site_disorder_group
O O1 0.2676(4) 0.35006(9) 0.5466(3) 0.0370(8) Uani d . 1 . .
O O2 0.5650(4) 0.23984(8) 0.3740(2) 0.0275(7) Uani d . 1 . .
O O3 0.5068(4) 0.22202(10) 0.0856(3) 0.0400(8) Uani d . 1 . .
O O4 0.9534(5) 0.07562(9) 0.0456(3) 0.0453(9) Uani d . 1 . .
O O5 -0.3578(4) 0.65181(10) 0.7125(3) 0.0406(8) Uani d . 1 . .
O O6 0.1229(4) 0.68191(9) 0.5252(3) 0.0339(7) Uani d . 1 . .
O O7 0.1701(4) 0.64865(9) 0.2659(3) 0.0342(8) Uani d . 1 . .
O O8 0.8669(4) 0.72400(9) 0.2329(3) 0.0332(8) Uani d . 1 . .
O O9 -0.2589(4) 0.47778(10) 1.1870(3) 0.0446(9) Uani d . 1 . .
O O10 0.2161(4) 0.44383(9) 0.9981(3) 0.0320(7) Uani d . 1 . .
O O11 0.2559(4) 0.47258(9) 0.7329(3) 0.0340(7) Uani d . 1 . .
O O12 0.9539(4) 0.39720(9) 0.7060(3) 0.0335(7) Uani d . 1 . .
O O13 0.8268(4) 0.27449(9) -0.0748(3) 0.0369(8) Uani d . 1 . .
O O14 0.5241(4) 0.38500(8) 0.0956(3) 0.0281(7) Uani d . 1 . .
O O15 0.5974(4) 0.40510(9) 0.3842(3) 0.0379(8) Uani d . 1 . .
O O16 0.1803(4) 0.55424(9) 0.4334(3) 0.0361(8) Uani d . 1 . .
N N1 0.2514(4) 0.31999(9) 0.1045(3) 0.0247(8) Uani d . 1 . .
N N2 0.6751(4) 0.19332(10) 0.2390(3) 0.0249(8) Uani d D 1 . .
H H2 0.701(6) 0.1933(14) 0.313(2) 0.034(13) Uiso d D 1 . .
N N3 -0.2643(4) 0.60163(10) 0.3095(3) 0.0301(8) Uani d . 1 . .
N N4 0.3120(4) 0.69362(11) 0.3896(3) 0.0270(8) Uani d . 1 . .
H H4C 0.317(6) 0.7072(16) 0.447(4) 0.043(15) Uiso d . 1 . .
N N5 -0.2051(5) 0.51051(10) 0.7612(4) 0.0351(9) Uani d . 1 . .
N N6 0.3964(4) 0.42794(10) 0.8588(3) 0.0245(8) Uani d . 1 . .
H H6 0.404(5) 0.4190(12) 0.934(4) 0.025(12) Uiso d . 1 . .
N N7 0.8389(4) 0.30499(10) 0.3659(3) 0.0270(8) Uani d . 1 . .
N N8 0.4174(5) 0.43227(10) 0.2310(3) 0.0272(8) Uani d D 1 . .
H H8 0.373(9) 0.429(2) 0.155(3) 0.11(3) Uiso d D 1 . .
C C1 0.2142(7) 0.32665(16) -0.1015(4) 0.0455(13) Uani d . 1 . .
H H1A 0.3345 0.3287 -0.0897 0.068 Uiso calc R 1 . .
H H1B 0.1577 0.3421 -0.1670 0.068 Uiso calc R 1 . .
H H1C 0.1803 0.2999 -0.1150 0.068 Uiso calc R 1 . .
C C2 0.1684(5) 0.34089(13) 0.0018(4) 0.0294(10) Uani d . 1 . .
H H2A 0.1977 0.3682 0.0127 0.035 Uiso calc R 1 . .
H H2B 0.0468 0.3387 -0.0106 0.035 Uiso calc R 1 . .
C C3 0.2391(5) 0.33069(12) 0.2125(4) 0.0245(9) Uani d . 1 . .
C C4 0.1517(5) 0.36062(12) 0.2425(4) 0.0282(9) Uani d . 1 . .
H H4 0.0858 0.3772 0.1873 0.034 Uiso calc R 1 . .
C C5 0.1647(5) 0.36529(12) 0.3559(4) 0.0298(10) Uani d . 1 . .
H H5 0.1055 0.3853 0.3801 0.036 Uiso calc R 1 . .
C C6 0.2640(6) 0.34086(12) 0.4358(4) 0.0294(10) Uani d . 1 . .
C C7 0.3483(5) 0.31046(12) 0.4064(4) 0.0262(9) Uani d . 1 . .
H H7 0.4125 0.2937 0.4619 0.031 Uiso calc R 1 . .
C C8 0.3356(5) 0.30525(11) 0.2915(4) 0.0243(9) Uani d . 1 . .
C C9 0.4047(5) 0.27787(11) 0.2280(4) 0.0241(9) Uani d . 1 . .
C C10 0.3485(5) 0.28893(11) 0.1149(4) 0.0254(9) Uani d . 1 . .
H H10 0.3752 0.2762 0.0536 0.030 Uiso calc R 1 . .
C C11 0.3848(6) 0.33059(14) 0.6342(4) 0.0401(12) Uani d . 1 . .
H H11A 0.3613 0.3032 0.6286 0.060 Uiso calc R 1 . .
H H11B 0.3769 0.3400 0.7077 0.060 Uiso calc R 1 . .
H H11C 0.4969 0.3352 0.6265 0.060 Uiso calc R 1 . .
C C12 0.5130(5) 0.24686(11) 0.2714(4) 0.0246(9) Uani d . 1 . .
C C13 0.5644(5) 0.21948(12) 0.1875(4) 0.0266(9) Uani d . 1 . .
C C14 0.7403(5) 0.16398(12) 0.1846(4) 0.0252(9) Uani d . 1 . .
C C15 0.7809(6) 0.12927(13) 0.2390(4) 0.0363(11) Uani d . 1 . .
H H15 0.7608 0.1253 0.3107 0.044 Uiso calc R 1 . .
C C16 0.8500(6) 0.10045(13) 0.1902(4) 0.0407(12) Uani d . 1 . .
H H16 0.8753 0.0767 0.2279 0.049 Uiso calc R 1 . .
C C17 0.8826(6) 0.10587(12) 0.0873(4) 0.0330(10) Uani d . 1 . .
C C18 0.8397(5) 0.14005(12) 0.0294(4) 0.0279(9) Uani d . 1 . .
H H18 0.8591 0.1437 -0.0427 0.033 Uiso calc R 1 . .
C C19 0.7680(5) 0.16885(11) 0.0785(4) 0.0249(9) Uani d . 1 . .
H H19 0.7374 0.1922 0.0391 0.030 Uiso calc R 1 . .
C C20 1.0287(7) 0.08369(14) -0.0422(4) 0.0406(11) Uani d . 1 . .
H H20A 0.9444 0.0929 -0.1087 0.061 Uiso calc R 1 . .
H H20B 1.0800 0.0605 -0.0618 0.061 Uiso calc R 1 . .
H H20C 1.1138 0.1033 -0.0170 0.061 Uiso calc R 1 . .
C C21 -0.5032(6) 0.59621(15) 0.1414(4) 0.0459(13) Uani d . 1 . .
H H21A -0.5730 0.6086 0.1837 0.069 Uiso calc R 1 . .
H H21B -0.5698 0.5778 0.0882 0.069 Uiso calc R 1 . .
H H21C -0.4585 0.6155 0.0997 0.069 Uiso calc R 1 . .
C C22 -0.3609(5) 0.57555(12) 0.2232(4) 0.0339(10) Uani d . 1 . .
H H22A -0.4059 0.5547 0.2606 0.041 Uiso calc R 1 . .
H H22B -0.2874 0.5641 0.1808 0.041 Uiso calc R 1 . .
C C23 -0.3092(5) 0.61298(12) 0.4071(4) 0.0267(10) Uani d . 1 . .
C C24 -0.4523(5) 0.60501(12) 0.4397(4) 0.0326(10) Uani d . 1 . .
H H24 -0.5398 0.5903 0.3933 0.039 Uiso calc R 1 . .
C C25 -0.4622(5) 0.61941(13) 0.5427(4) 0.0338(11) Uani d . 1 . .
H H25 -0.5588 0.6147 0.5674 0.041 Uiso calc R 1 . .
C C26 -0.3320(6) 0.64087(13) 0.6115(4) 0.0323(10) Uani d . 1 . .
C C27 -0.1929(6) 0.64974(13) 0.5770(4) 0.0309(10) Uani d . 1 . .
H H27 -0.1066 0.6648 0.6228 0.037 Uiso calc R 1 . .
C C28 -0.1824(5) 0.63569(12) 0.4714(4) 0.0250(9) Uani d . 1 . .
C C29 -0.0601(5) 0.63950(12) 0.4078(4) 0.0251(9) Uani d . 1 . .
C C30 -0.1187(5) 0.61774(12) 0.3104(4) 0.0278(10) Uani d . 1 . .
H H30 -0.0632 0.6148 0.2527 0.033 Uiso calc R 1 . .
C C31 -0.2295(6) 0.67355(17) 0.7853(4) 0.0458(13) Uani d . 1 . .
H H31A -0.1265 0.6587 0.8044 0.069 Uiso calc R 1 . .
H H31B -0.2611 0.6797 0.8547 0.069 Uiso calc R 1 . .
H H31C -0.2126 0.6972 0.7473 0.069 Uiso calc R 1 . .
C C32 0.0829(5) 0.66360(12) 0.4354(4) 0.0257(9) Uani d . 1 . .
C C33 0.1925(5) 0.66782(12) 0.3528(4) 0.0250(9) Uani d . 1 . .
C C34 0.4458(5) 0.70202(12) 0.3424(4) 0.0243(9) Uani d . 1 . .
C C35 0.5888(5) 0.71758(12) 0.4127(4) 0.0293(10) Uani d . 1 . .
H H35 0.5928 0.7233 0.4890 0.035 Uiso calc R 1 . .
C C36 0.7241(5) 0.72468(13) 0.3730(4) 0.0301(10) Uani d . 1 . .
H H36 0.8213 0.7352 0.4222 0.036 Uiso calc R 1 . .
C C37 0.7214(5) 0.71674(12) 0.2622(4) 0.0276(9) Uani d . 1 . .
C C38 0.5790(5) 0.70241(13) 0.1899(4) 0.0285(10) Uani d . 1 . .
H H38 0.5748 0.6975 0.1131 0.034 Uiso calc R 1 . .
C C39 0.4409(5) 0.69508(13) 0.2303(4) 0.0301(10) Uani d . 1 . .
H H39 0.3425 0.6852 0.1804 0.036 Uiso calc R 1 . .
C C40 0.8756(6) 0.71101(14) 0.1233(4) 0.0344(11) Uani d . 1 . .
H H40A 0.8544 0.6835 0.1169 0.052 Uiso calc R 1 . .
H H40B 0.9862 0.7163 0.1139 0.052 Uiso calc R 1 . .
H H40C 0.7920 0.7244 0.0646 0.052 Uiso calc R 1 . .
C C41 -0.2906(6) 0.51840(16) 0.5528(5) 0.0509(14) Uani d . 1 . .
H H41A -0.1891 0.5322 0.5516 0.076 Uiso calc R 1 . .
H H41B -0.3827 0.5275 0.4910 0.076 Uiso calc R 1 . .
H H41C -0.2742 0.4911 0.5434 0.076 Uiso calc R 1 . .
C C42 -0.3300(7) 0.52523(17) 0.6639(5) 0.0546(15) Uani d . 1 . .
H H42A -0.3421 0.5530 0.6738 0.065 Uiso calc R 1 . .
H H42B -0.4379 0.5132 0.6614 0.065 Uiso calc R 1 . .
C C43 -0.2343(6) 0.50552(13) 0.8674(4) 0.0344(11) Uani d . 1 . .
C C44 -0.3746(6) 0.51447(14) 0.9024(5) 0.0415(13) Uani d . 1 . .
H H44 -0.4667 0.5271 0.8535 0.050 Uiso calc R 1 . .
C C45 -0.3754(6) 0.50445(14) 1.0102(5) 0.0400(12) Uani d . 1 . .
H H45 -0.4694 0.5103 1.0368 0.048 Uiso calc R 1 . .
C C46 -0.2401(6) 0.48580(13) 1.0816(4) 0.0346(11) Uani d . 1 . .
C C47 -0.0983(5) 0.47683(12) 1.0474(4) 0.0298(10) Uani d . 1 . .
H H47 -0.0063 0.4644 1.0969 0.036 Uiso calc R 1 . .
C C48 -0.0974(5) 0.48684(12) 0.9376(4) 0.0293(10) Uani d . 1 . .
C C49 0.0201(5) 0.48122(12) 0.8707(4) 0.0274(9) Uani d . 1 . .
C C50 -0.0529(5) 0.49650(12) 0.7642(4) 0.0321(10) Uani d . 1 . .
H H50 -0.0033 0.4970 0.7030 0.039 Uiso calc R 1 . .
C C51 -0.1286(7) 0.45760(18) 1.2635(5) 0.0499(14) Uani d . 1 . .
H H51A -0.1160 0.4324 1.2323 0.075 Uiso calc R 1 . .
H H51B -0.1553 0.4546 1.3361 0.075 Uiso calc R 1 . .
H H51C -0.0247 0.4719 1.2748 0.075 Uiso calc R 1 . .
C C52 0.1695(5) 0.45955(12) 0.9046(4) 0.0250(9) Uani d . 1 . .
C C53 0.2770(5) 0.45444(12) 0.8207(4) 0.0263(9) Uani d . 1 . .
C C54 0.5322(5) 0.41958(12) 0.8122(4) 0.0252(9) Uani d . 1 . .
C C55 0.6768(5) 0.40588(12) 0.8860(4) 0.0250(9) Uani d . 1 . .
H H55 0.6815 0.4016 0.9632 0.030 Uiso calc R 1 . .
C C56 0.8143(5) 0.39852(12) 0.8462(4) 0.0274(9) Uani d . 1 . .
H H56 0.9136 0.3894 0.8967 0.033 Uiso calc R 1 . .
C C57 0.8079(5) 0.40429(11) 0.7333(4) 0.0242(9) Uani d . 1 . .
C C58 0.6621(5) 0.41653(13) 0.6597(4) 0.0313(10) Uani d . 1 . .
H H58 0.6561 0.4198 0.5819 0.038 Uiso calc R 1 . .
C C59 0.5236(5) 0.42412(13) 0.6989(4) 0.0288(10) Uani d . 1 . .
H H59 0.4232 0.4324 0.6479 0.035 Uiso calc R 1 . .
C C60 0.9638(6) 0.40860(14) 0.5966(4) 0.0335(10) Uani d . 1 . .
H H60A 0.8780 0.3954 0.5389 0.050 Uiso calc R 1 . .
H H60B 1.0734 0.4020 0.5873 0.050 Uiso calc R 1 . .
H H60C 0.9468 0.4362 0.5881 0.050 Uiso calc R 1 . .
C C61 0.8703(7) 0.29648(15) 0.5721(4) 0.0457(13) Uani d . 1 . .
H H61A 0.8993 0.3234 0.5881 0.068 Uiso calc R 1 . .
H H61B 0.9285 0.2809 0.6367 0.068 Uiso calc R 1 . .
H H61C 0.7503 0.2932 0.5591 0.068 Uiso calc R 1 . .
C C62 0.9207(5) 0.28422(13) 0.4685(4) 0.0314(10) Uani d . 1 . .
H H62A 1.0421 0.2875 0.4829 0.038 Uiso calc R 1 . .
H H62B 0.8961 0.2567 0.4557 0.038 Uiso calc R 1 . .
C C63 0.8519(5) 0.29486(11) 0.2582(4) 0.0259(9) Uani d . 1 . .
C C64 0.9429(5) 0.26509(12) 0.2291(4) 0.0296(10) Uani d . 1 . .
H H64 1.0090 0.2487 0.2849 0.036 Uiso calc R 1 . .
C C65 0.9332(5) 0.26033(12) 0.1167(4) 0.0307(10) Uani d . 1 . .
H H65 0.9965 0.2408 0.0941 0.037 Uiso calc R 1 . .
C C66 0.8305(5) 0.28394(12) 0.0342(4) 0.0280(9) Uani d . 1 . .
C C67 0.7432(5) 0.31428(11) 0.0642(4) 0.0259(9) Uani d . 1 . .
H H67 0.6776 0.3307 0.0084 0.031 Uiso calc R 1 . .
C C68 0.7552(5) 0.31982(11) 0.1786(4) 0.0230(9) Uani d . 1 . .
C C69 0.6870(5) 0.34735(11) 0.2434(4) 0.0232(9) Uani d . 1 . .
C C70 0.7417(5) 0.33617(12) 0.3569(4) 0.0259(9) Uani d . 1 . .
H H70 0.7145 0.3487 0.4182 0.031 Uiso calc R 1 . .
C C71 0.7026(7) 0.29181(14) -0.1630(4) 0.0411(12) Uani d . 1 . .
H H71A 0.5940 0.2886 -0.1480 0.062 Uiso calc R 1 . .
H H71B 0.7015 0.2797 -0.2352 0.062 Uiso calc R 1 . .
H H71C 0.7267 0.3191 -0.1667 0.062 Uiso calc R 1 . .
C C72 0.5792(5) 0.37856(11) 0.1973(4) 0.0227(9) Uani d . 1 . .
C C73 0.5321(5) 0.40614(12) 0.2821(4) 0.0249(9) Uani d . 1 . .
C C74 0.3592(5) 0.46213(11) 0.2875(4) 0.0248(9) Uani d . 1 . .
C C75 0.3134(5) 0.49667(12) 0.2300(4) 0.0279(9) Uani d . 1 . .
H H75 0.3232 0.4996 0.1551 0.033 Uiso calc R 1 . .
C C76 0.2545(5) 0.52641(12) 0.2815(4) 0.0282(9) Uani d . 1 . .
H H76 0.2240 0.5497 0.2419 0.034 Uiso calc R 1 . .
C C77 0.2392(5) 0.52271(12) 0.3907(4) 0.0271(9) Uani d . 1 . .
C C78 0.2814(5) 0.48850(12) 0.4485(4) 0.0270(9) Uani d . 1 . .
H H78 0.2699 0.4857 0.5230 0.032 Uiso calc R 1 . .
C C79 0.3410(5) 0.45819(12) 0.3957(4) 0.0269(9) Uani d . 1 . .
H H79 0.3692 0.4347 0.4347 0.032 Uiso calc R 1 . .
C C80 0.1535(7) 0.55112(14) 0.5417(4) 0.0413(12) Uani d . 1 . .
H H80A 0.0839 0.5288 0.5439 0.062 Uiso calc R 1 . .
H H80B 0.0976 0.5741 0.5580 0.062 Uiso calc R 1 . .
H H80C 0.2602 0.5482 0.5982 0.062 Uiso calc R 1 . .

loop_
_atom_site_aniso_label
_atom_site_aniso_U_11
_atom_site_aniso_U_22
_atom_site_aniso_U_33
_atom_site_aniso_U_12
_atom_site_aniso_U_13
_atom_site_aniso_U_23
O1 0.044(2) 0.0437(19) 0.0252(18) 0.0066(15) 0.0130(16) -0.0047(14)
O2 0.0276(16) 0.0324(15) 0.0232(16) 0.0029(12) 0.0080(13) 0.0046(12)
O3 0.0404(19) 0.052(2) 0.0238(19) 0.0173(16) 0.0017(15) -0.0038(15)
O4 0.074(3) 0.0297(16) 0.048(2) 0.0150(16) 0.042(2) 0.0059(15)
O5 0.0387(19) 0.055(2) 0.035(2) 0.0012(16) 0.0217(16) 0.0006(16)
O6 0.0289(16) 0.0479(19) 0.0269(18) -0.0066(14) 0.0111(14) -0.0054(14)
O7 0.0346(18) 0.0456(18) 0.0255(18) -0.0077(14) 0.0133(15) -0.0097(14)
O8 0.0287(17) 0.0458(18) 0.0310(19) -0.0108(14) 0.0182(15) -0.0044(14)
O9 0.038(2) 0.057(2) 0.047(2) -0.0083(16) 0.0251(18) -0.0098(18)
O10 0.0308(16) 0.0468(19) 0.0184(17) 0.0064(14) 0.0063(14) 0.0037(13)
O11 0.0290(17) 0.0442(18) 0.0320(19) 0.0065(14) 0.0139(15) 0.0087(15)
O12 0.0259(16) 0.0475(18) 0.0305(18) 0.0069(14) 0.0137(14) -0.0002(14)
O13 0.046(2) 0.0392(18) 0.0290(19) 0.0093(15) 0.0165(16) -0.0047(14)
O14 0.0319(17) 0.0341(16) 0.0194(16) 0.0047(13) 0.0086(14) 0.0008(12)
O15 0.0440(19) 0.0484(19) 0.0179(17) 0.0190(15) 0.0023(15) -0.0056(14)
O16 0.0445(19) 0.0301(16) 0.038(2) 0.0086(14) 0.0191(16) -0.0007(14)
N1 0.0297(19) 0.0272(18) 0.0185(19) 0.0043(14) 0.0085(15) 0.0025(14)
N2 0.0272(19) 0.0307(18) 0.0188(19) 0.0049(14) 0.0097(16) 0.0017(15)
N3 0.0267(19) 0.0290(18) 0.034(2) -0.0033(15) 0.0077(17) -0.0064(16)
N4 0.0238(19) 0.033(2) 0.025(2) -0.0021(15) 0.0090(16) -0.0043(16)
N5 0.030(2) 0.035(2) 0.039(2) 0.0093(16) 0.0064(18) 0.0054(17)
N6 0.0249(19) 0.0305(18) 0.021(2) 0.0033(14) 0.0113(16) 0.0031(15)
N7 0.0259(18) 0.0300(18) 0.027(2) 0.0014(15) 0.0096(16) 0.0046(15)
N8 0.031(2) 0.0270(18) 0.025(2) 0.0040(15) 0.0095(17) -0.0015(15)
C1 0.057(3) 0.051(3) 0.028(3) 0.020(3) 0.009(2) 0.012(2)
C2 0.026(2) 0.035(2) 0.026(2) -0.0014(18) 0.0045(19) 0.0070(18)
C3 0.020(2) 0.027(2) 0.026(2) -0.0003(16) 0.0058(18) 0.0022(17)
C4 0.024(2) 0.030(2) 0.032(3) 0.0027(17) 0.011(2) 0.0060(18)
C5 0.029(2) 0.028(2) 0.037(3) 0.0030(17) 0.016(2) -0.0022(19)
C6 0.034(2) 0.031(2) 0.027(2) 0.0002(18) 0.015(2) -0.0046(18)
C7 0.030(2) 0.031(2) 0.019(2) -0.0006(17) 0.0092(18) 0.0018(17)
C8 0.023(2) 0.026(2) 0.027(2) 0.0003(16) 0.0108(18) -0.0010(17)
C9 0.022(2) 0.026(2) 0.026(2) 0.0016(16) 0.0082(18) 0.0000(17)
C10 0.023(2) 0.026(2) 0.026(2) 0.0027(16) 0.0060(19) 0.0032(17)
C11 0.056(3) 0.042(3) 0.021(2) 0.006(2) 0.009(2) 0.000(2)
C12 0.025(2) 0.026(2) 0.023(2) 0.0000(16) 0.0074(18) 0.0001(17)
C13 0.022(2) 0.031(2) 0.026(2) 0.0027(17) 0.0051(18) -0.0017(18)
C14 0.026(2) 0.029(2) 0.022(2) 0.0019(17) 0.0093(18) 0.0005(17)
C15 0.049(3) 0.035(2) 0.033(3) 0.009(2) 0.024(2) 0.007(2)
C16 0.058(3) 0.030(2) 0.042(3) 0.013(2) 0.029(3) 0.010(2)
C17 0.038(2) 0.028(2) 0.038(3) 0.0051(18) 0.020(2) -0.0013(19)
C18 0.032(2) 0.033(2) 0.022(2) 0.0014(18) 0.0138(19) -0.0022(17)
C19 0.030(2) 0.024(2) 0.022(2) 0.0039(16) 0.0078(18) 0.0047(16)
C20 0.053(3) 0.039(2) 0.036(3) 0.010(2) 0.024(2) -0.002(2)
C21 0.042(3) 0.045(3) 0.045(3) -0.002(2) 0.001(2) -0.007(2)
C22 0.029(2) 0.032(2) 0.039(3) -0.0052(18) 0.006(2) -0.013(2)
C23 0.021(2) 0.029(2) 0.031(3) -0.0017(16) 0.0086(19) -0.0007(18)
C24 0.029(2) 0.032(2) 0.036(3) -0.0048(18) 0.009(2) -0.0009(19)
C25 0.024(2) 0.036(2) 0.046(3) 0.0008(18) 0.017(2) 0.009(2)
C26 0.033(2) 0.036(2) 0.032(3) 0.0048(19) 0.016(2) 0.005(2)
C27 0.029(2) 0.034(2) 0.032(3) -0.0038(18) 0.011(2) -0.0010(19)
C28 0.022(2) 0.028(2) 0.027(2) 0.0033(16) 0.0098(19) 0.0010(17)
C29 0.025(2) 0.026(2) 0.026(2) -0.0021(17) 0.0105(19) -0.0027(17)
C30 0.022(2) 0.034(2) 0.028(3) -0.0014(17) 0.0065(18) -0.0018(18)
C31 0.035(3) 0.070(4) 0.033(3) 0.009(2) 0.010(2) -0.004(3)
C32 0.024(2) 0.031(2) 0.022(2) 0.0010(17) 0.0075(18) -0.0015(17)
C33 0.024(2) 0.031(2) 0.021(2) -0.0018(17) 0.0076(19) -0.0002(17)
C34 0.024(2) 0.029(2) 0.022(2) -0.0007(16) 0.0098(18) 0.0036(17)
C35 0.030(2) 0.028(2) 0.028(3) -0.0010(18) 0.006(2) -0.0034(18)
C36 0.025(2) 0.036(2) 0.031(3) -0.0079(18) 0.011(2) -0.0009(19)
C37 0.023(2) 0.029(2) 0.032(3) -0.0024(17) 0.0091(19) 0.0015(18)
C38 0.029(2) 0.038(2) 0.021(2) -0.0023(18) 0.0105(19) 0.0017(18)
C39 0.024(2) 0.042(2) 0.023(2) -0.0081(18) 0.0045(19) -0.0015(19)
C40 0.032(2) 0.045(3) 0.030(3) 0.000(2) 0.014(2) 0.003(2)
C41 0.040(3) 0.055(3) 0.049(3) 0.005(2) -0.003(3) 0.020(3)
C42 0.051(3) 0.060(3) 0.049(4) 0.023(3) 0.007(3) 0.011(3)
C43 0.029(2) 0.033(2) 0.042(3) 0.0004(19) 0.011(2) -0.005(2)
C44 0.026(2) 0.038(3) 0.061(4) 0.006(2) 0.013(2) -0.010(2)
C45 0.029(3) 0.042(3) 0.055(4) -0.003(2) 0.022(3) -0.012(2)
C46 0.033(3) 0.036(2) 0.040(3) -0.007(2) 0.019(2) -0.009(2)
C47 0.025(2) 0.034(2) 0.034(3) -0.0042(17) 0.013(2) -0.0061(19)
C48 0.024(2) 0.024(2) 0.042(3) 0.0000(17) 0.011(2) -0.0051(19)
C49 0.024(2) 0.031(2) 0.026(2) -0.0007(17) 0.0055(19) -0.0028(18)
C50 0.032(2) 0.033(2) 0.032(3) 0.0062(18) 0.008(2) 0.0034(19)
C51 0.045(3) 0.071(4) 0.038(3) -0.014(3) 0.020(3) 0.004(3)
C52 0.023(2) 0.034(2) 0.018(2) -0.0021(17) 0.0062(18) -0.0038(17)
C53 0.025(2) 0.030(2) 0.024(2) -0.0033(17) 0.0068(19) -0.0005(17)
C54 0.026(2) 0.026(2) 0.028(2) -0.0001(16) 0.0134(19) -0.0020(17)
C55 0.028(2) 0.030(2) 0.019(2) 0.0020(17) 0.0092(18) 0.0022(17)
C56 0.023(2) 0.032(2) 0.026(2) 0.0034(17) 0.0041(18) 0.0037(18)
C57 0.026(2) 0.024(2) 0.026(2) 0.0021(16) 0.0129(19) -0.0044(17)
C58 0.033(2) 0.035(2) 0.028(3) 0.0020(19) 0.011(2) -0.0029(19)
C59 0.025(2) 0.039(2) 0.023(2) 0.0039(18) 0.0070(19) 0.0001(18)
C60 0.032(2) 0.048(3) 0.027(3) 0.004(2) 0.017(2) 0.003(2)
C61 0.059(3) 0.053(3) 0.024(3) 0.014(3) 0.010(2) 0.009(2)
C62 0.026(2) 0.039(2) 0.027(3) 0.0029(19) 0.004(2) 0.0094(19)
C63 0.029(2) 0.027(2) 0.026(2) 0.0003(17) 0.0127(19) 0.0006(17)
C64 0.027(2) 0.029(2) 0.032(3) 0.0014(17) 0.008(2) 0.0025(18)
C65 0.029(2) 0.029(2) 0.036(3) 0.0023(18) 0.014(2) -0.0001(19)
C66 0.030(2) 0.034(2) 0.024(2) -0.0018(18) 0.0130(19) -0.0024(18)
C67 0.023(2) 0.026(2) 0.030(3) -0.0003(16) 0.0092(19) 0.0004(17)
C68 0.021(2) 0.027(2) 0.022(2) -0.0018(16) 0.0065(17) -0.0009(16)
C69 0.021(2) 0.030(2) 0.019(2) -0.0021(16) 0.0050(17) 0.0013(16)
C70 0.023(2) 0.031(2) 0.024(2) -0.0025(17) 0.0078(18) -0.0027(18)
C71 0.057(3) 0.037(3) 0.030(3) 0.005(2) 0.012(2) -0.005(2)
C72 0.017(2) 0.029(2) 0.023(2) -0.0009(15) 0.0067(17) -0.0007(17)
C73 0.027(2) 0.031(2) 0.018(2) 0.0021(17) 0.0082(18) -0.0001(17)
C74 0.022(2) 0.027(2) 0.026(2) -0.0008(16) 0.0077(18) -0.0038(17)
C75 0.026(2) 0.030(2) 0.028(2) -0.0008(17) 0.0088(19) 0.0026(18)
C76 0.029(2) 0.027(2) 0.029(3) 0.0013(17) 0.009(2) 0.0047(18)
C77 0.024(2) 0.032(2) 0.026(2) 0.0012(17) 0.0063(18) -0.0032(18)
C78 0.024(2) 0.033(2) 0.025(2) 0.0033(17) 0.0063(18) 0.0009(17)
C79 0.029(2) 0.028(2) 0.026(2) 0.0030(17) 0.0110(19) 0.0002(17)
C80 0.058(3) 0.039(3) 0.033(3) 0.010(2) 0.023(2) -0.002(2)

loop_
_atom_type_symbol
_atom_type_description
_atom_type_scat_dispersion_real
_atom_type_scat_dispersion_imag
_atom_type_scat_source
C C 0.0033 0.0000 'International Tables Vol C Tables 4.2.6.8 and 6.1.1.4'
H H 0.0000 0.0000 'International Tables Vol C Tables 4.2.6.8 and 6.1.1.4'
N N 0.0061 0.0000 'International Tables Vol C Tables 4.2.6.8 and 6.1.1.4'
O O 0.0106 0.0000 'International Tables Vol C Tables 4.2.6.8 and 6.1.1.4'

loop_
_geom_angle_atom_site_label_1
_geom_angle_atom_site_label_2
_geom_angle_atom_site_label_3
_geom_angle_site_symmetry_1
_geom_angle_site_symmetry_3
_geom_angle
_geom_angle_publ_flag
C6 O1 C11 . . 117.4(3) ?
C17 O4 C20 . . 116.9(3) ?
C26 O5 C31 . . 116.5(4) ?
C37 O8 C40 . . 116.9(3) ?
C46 O9 C51 . . 117.7(4) ?
C57 O12 C60 . . 117.3(3) ?
C66 O13 C71 . . 117.6(3) ?
C77 O16 C80 . . 117.5(3) ?
C10 N1 C3 . . 108.7(3) ?
C10 N1 C2 . . 128.6(4) ?
C3 N1 C2 . . 122.7(3) ?
C13 N2 C14 . . 125.6(4) ?
C13 N2 H2 . . 116(3) ?
C14 N2 H2 . . 118(3) ?
C30 N3 C23 . . 108.8(4) ?
C30 N3 C22 . . 126.4(4) ?
C23 N3 C22 . . 124.8(4) ?
C33 N4 C34 . . 127.0(4) ?
C33 N4 H4C . . 122(4) ?
C34 N4 H4C . . 111(4) ?
C50 N5 C43 . . 108.9(4) ?
C50 N5 C42 . . 127.9(4) ?
C43 N5 C42 . . 123.0(4) ?
C53 N6 C54 . . 126.4(4) ?
C53 N6 H6 . . 114(3) ?
C54 N6 H6 . . 118(3) ?
C70 N7 C63 . . 108.9(4) ?
C70 N7 C62 . . 127.6(4) ?
C63 N7 C62 . . 123.5(4) ?
C73 N8 C74 . . 124.6(4) ?
C73 N8 H8 . . 116(5) ?
C74 N8 H8 . . 119(5) ?
C2 C1 H1A . . 109.5 ?
C2 C1 H1B . . 109.5 ?
H1A C1 H1B . . 109.5 ?
C2 C1 H1C . . 109.5 ?
H1A C1 H1C . . 109.5 ?
H1B C1 H1C . . 109.5 ?
N1 C2 C1 . . 113.0(4) ?
N1 C2 H2A . . 109.0 ?
C1 C2 H2A . . 109.0 ?
N1 C2 H2B . . 109.0 ?
C1 C2 H2B . . 109.0 ?
H2A C2 H2B . . 107.8 ?
C4 C3 C8 . . 123.0(4) ?
C4 C3 N1 . . 129.0(4) ?
C8 C3 N1 . . 108.0(3) ?
C5 C4 C3 . . 117.0(4) ?
C5 C4 H4 . . 121.5 ?
C3 C4 H4 . . 121.5 ?
C4 C5 C6 . . 120.6(4) ?
C4 C5 H5 . . 119.7 ?
C6 C5 H5 . . 119.7 ?
C7 C6 O1 . . 123.8(4) ?
C7 C6 C5 . . 122.7(4) ?
O1 C6 C5 . . 113.5(4) ?
C6 C7 C8 . . 117.3(4) ?
C6 C7 H7 . . 121.4 ?
C8 C7 H7 . . 121.4 ?
C7 C8 C3 . . 119.3(4) ?
C7 C8 C9 . . 134.0(4) ?
C3 C8 C9 . . 106.7(4) ?
C10 C9 C12 . . 126.6(4) ?
C10 C9 C8 . . 105.9(4) ?
C12 C9 C8 . . 127.5(4) ?
N1 C10 C9 . . 110.7(4) ?
N1 C10 H10 . . 124.6 ?
C9 C10 H10 . . 124.6 ?
O1 C11 H11A . . 109.5 ?
O1 C11 H11B . . 109.5 ?
H11A C11 H11B . . 109.5 ?
O1 C11 H11C . . 109.5 ?
H11A C11 H11C . . 109.5 ?
H11B C11 H11C . . 109.5 ?
O2 C12 C9 . . 123.1(4) ?
O2 C12 C13 . . 117.8(4) ?
C9 C12 C13 . . 119.0(4) ?
O3 C13 N2 . . 124.8(4) ?
O3 C13 C12 . . 122.2(4) ?
N2 C13 C12 . . 113.0(4) ?
C15 C14 C19 . . 118.5(4) ?
C15 C14 N2 . . 119.2(4) ?
C19 C14 N2 . . 122.3(4) ?
C16 C15 C14 . . 120.8(4) ?
C16 C15 H15 . . 119.6 ?
C14 C15 H15 . . 119.6 ?
C17 C16 C15 . . 120.4(4) ?
C17 C16 H16 . . 119.8 ?
C15 C16 H16 . . 119.8 ?
C16 C17 O4 . . 116.4(4) ?
C16 C17 C18 . . 120.1(4) ?
O4 C17 C18 . . 123.4(4) ?
C19 C18 C17 . . 119.1(4) ?
C19 C18 H18 . . 120.5 ?
C17 C18 H18 . . 120.5 ?
C18 C19 C14 . . 120.9(4) ?
C18 C19 H19 . . 119.5 ?
C14 C19 H19 . . 119.5 ?
O4 C20 H20A . . 109.5 ?
O4 C20 H20B . . 109.5 ?
H20A C20 H20B . . 109.5 ?
O4 C20 H20C . . 109.5 ?
H20A C20 H20C . . 109.5 ?
H20B C20 H20C . . 109.5 ?
C22 C21 H21A . . 109.5 ?
C22 C21 H21B . . 109.5 ?
H21A C21 H21B . . 109.5 ?
C22 C21 H21C . . 109.5 ?
H21A C21 H21C . . 109.5 ?
H21B C21 H21C . . 109.5 ?
N3 C22 C21 . . 111.3(4) ?
N3 C22 H22A . . 109.4 ?
C21 C22 H22A . . 109.4 ?
N3 C22 H22B . . 109.4 ?
C21 C22 H22B . . 109.4 ?
H22A C22 H22B . . 108.0 ?
C24 C23 C28 . . 122.5(4) ?
C24 C23 N3 . . 129.5(4) ?
C28 C23 N3 . . 108.0(4) ?
C25 C24 C23 . . 117.1(4) ?
C25 C24 H24 . . 121.5 ?
C23 C24 H24 . . 121.5 ?
C24 C25 C26 . . 121.3(4) ?
C24 C25 H25 . . 119.3 ?
C26 C25 H25 . . 119.3 ?
O5 C26 C27 . . 124.4(4) ?
O5 C26 C25 . . 114.3(4) ?
C27 C26 C25 . . 121.3(5) ?
C26 C27 C28 . . 117.9(4) ?
C26 C27 H27 . . 121.0 ?
C28 C27 H27 . . 121.0 ?
C23 C28 C27 . . 119.8(4) ?
C23 C28 C29 . . 106.7(4) ?
C27 C28 C29 . . 133.5(4) ?
C30 C29 C32 . . 127.5(4) ?
C30 C29 C28 . . 105.9(4) ?
C32 C29 C28 . . 126.3(4) ?
N3 C30 C29 . . 110.5(4) ?
N3 C30 H30 . . 124.7 ?
C29 C30 H30 . . 124.7 ?
O5 C31 H31A . . 109.5 ?
O5 C31 H31B . . 109.5 ?
H31A C31 H31B . . 109.5 ?
O5 C31 H31C . . 109.5 ?
H31A C31 H31C . . 109.5 ?
H31B C31 H31C . . 109.5 ?
O6 C32 C29 . . 121.8(4) ?
O6 C32 C33 . . 117.8(4) ?
C29 C32 C33 . . 120.4(4) ?
O7 C33 N4 . . 126.3(4) ?
O7 C33 C32 . . 122.4(4) ?
N4 C33 C32 . . 111.3(4) ?
C35 C34 C39 . . 118.7(4) ?
C35 C34 N4 . . 118.0(4) ?
C39 C34 N4 . . 123.3(4) ?
C36 C35 C34 . . 120.5(4) ?
C36 C35 H35 . . 119.8 ?
C34 C35 H35 . . 119.8 ?
C35 C36 C37 . . 121.0(4) ?
C35 C36 H36 . . 119.5 ?
C37 C36 H36 . . 119.5 ?
C38 C37 O8 . . 124.7(4) ?
C38 C37 C36 . . 119.5(4) ?
O8 C37 C36 . . 115.7(4) ?
C37 C38 C39 . . 119.6(4) ?
C37 C38 H38 . . 120.2 ?
C39 C38 H38 . . 120.2 ?
C34 C39 C38 . . 120.7(4) ?
C34 C39 H39 . . 119.7 ?
C38 C39 H39 . . 119.7 ?
O8 C40 H40A . . 109.5 ?
O8 C40 H40B . . 109.5 ?
H40A C40 H40B . . 109.5 ?
O8 C40 H40C . . 109.5 ?
H40A C40 H40C . . 109.5 ?
H40B C40 H40C . . 109.5 ?
C42 C41 H41A . . 109.5 ?
C42 C41 H41B . . 109.5 ?
H41A C41 H41B . . 109.5 ?
C42 C41 H41C . . 109.5 ?
H41A C41 H41C . . 109.5 ?
H41B C41 H41C . . 109.5 ?
N5 C42 C41 . . 113.9(4) ?
N5 C42 H42A . . 108.8 ?
C41 C42 H42A . . 108.8 ?
N5 C42 H42B . . 108.8 ?
C41 C42 H42B . . 108.8 ?
H42A C42 H42B . . 107.7 ?
C44 C43 C48 . . 122.4(5) ?
C44 C43 N5 . . 129.1(5) ?
C48 C43 N5 . . 108.4(4) ?
C45 C44 C43 . . 117.5(5) ?
C45 C44 H44 . . 121.2 ?
C43 C44 H44 . . 121.2 ?
C44 C45 C46 . . 121.0(5) ?
C44 C45 H45 . . 119.5 ?
C46 C45 H45 . . 119.5 ?
O9 C46 C47 . . 123.8(5) ?
O9 C46 C45 . . 114.2(4) ?
C47 C46 C45 . . 121.9(5) ?
C46 C47 C48 . . 117.2(4) ?
C46 C47 H47 . . 121.4 ?
C48 C47 H47 . . 121.4 ?
C47 C48 C43 . . 119.9(4) ?
C47 C48 C49 . . 133.7(4) ?
C43 C48 C49 . . 106.3(4) ?
C50 C49 C52 . . 127.5(4) ?
C50 C49 C48 . . 106.6(4) ?
C52 C49 C48 . . 125.4(4) ?
N5 C50 C49 . . 109.8(4) ?
N5 C50 H50 . . 125.1 ?
C49 C50 H50 . . 125.1 ?
O9 C51 H51A . . 109.5 ?
O9 C51 H51B . . 109.5 ?
H51A C51 H51B . . 109.5 ?
O9 C51 H51C . . 109.5 ?
H51A C51 H51C . . 109.5 ?
H51B C51 H51C . . 109.5 ?
O10 C52 C49 . . 122.9(4) ?
O10 C52 C53 . . 118.0(4) ?
C49 C52 C53 . . 119.1(4) ?
O11 C53 N6 . . 125.6(4) ?
O11 C53 C52 . . 123.6(4) ?
N6 C53 C52 . . 110.8(4) ?
C59 C54 C55 . . 120.0(4) ?
C59 C54 N6 . . 122.9(4) ?
C55 C54 N6 . . 117.1(4) ?
C56 C55 C54 . . 119.6(4) ?
C56 C55 H55 . . 120.2 ?
C54 C55 H55 . . 120.2 ?
C55 C56 C57 . . 120.6(4) ?
C55 C56 H56 . . 119.7 ?
C57 C56 H56 . . 119.7 ?
O12 C57 C58 . . 125.8(4) ?
O12 C57 C56 . . 114.7(4) ?
C58 C57 C56 . . 119.5(4) ?
C57 C58 C59 . . 120.2(4) ?
C57 C58 H58 . . 119.9 ?
C59 C58 H58 . . 119.9 ?
C54 C59 C58 . . 120.0(4) ?
C54 C59 H59 . . 120.0 ?
C58 C59 H59 . . 120.0 ?
O12 C60 H60A . . 109.5 ?
O12 C60 H60B . . 109.5 ?
H60A C60 H60B . . 109.5 ?
O12 C60 H60C . . 109.5 ?
H60A C60 H60C . . 109.5 ?
H60B C60 H60C . . 109.5 ?
C62 C61 H61A . . 109.5 ?
C62 C61 H61B . . 109.5 ?
H61A C61 H61B . . 109.5 ?
C62 C61 H61C . . 109.5 ?
H61A C61 H61C . . 109.5 ?
H61B C61 H61C . . 109.5 ?
N7 C62 C61 . . 114.5(4) ?
N7 C62 H62A . . 108.6 ?
C61 C62 H62A . . 108.6 ?
N7 C62 H62B . . 108.6 ?
C61 C62 H62B . . 108.6 ?
H62A C62 H62B . . 107.6 ?
C64 C63 C68 . . 123.0(4) ?
C64 C63 N7 . . 128.0(4) ?
C68 C63 N7 . . 109.0(4) ?
C65 C64 C63 . . 117.3(4) ?
C65 C64 H64 . . 121.4 ?
C63 C64 H64 . . 121.4 ?
C64 C65 C66 . . 120.9(4) ?
C64 C65 H65 . . 119.5 ?
C66 C65 H65 . . 119.5 ?
O13 C66 C67 . . 124.4(4) ?
O13 C66 C65 . . 114.3(4) ?
C67 C66 C65 . . 121.3(4) ?
C66 C67 C68 . . 118.0(4) ?
C66 C67 H67 . . 121.0 ?
C68 C67 H67 . . 121.0 ?
C67 C68 C63 . . 119.3(4) ?
C67 C68 C69 . . 135.0(4) ?
C63 C68 C69 . . 105.7(4) ?
C70 C69 C72 . . 127.6(4) ?
C70 C69 C68 . . 106.6(4) ?
C72 C69 C68 . . 125.8(4) ?
N7 C70 C69 . . 109.8(4) ?
N7 C70 H70 . . 125.1 ?
C69 C70 H70 . . 125.1 ?
O13 C71 H71A . . 109.5 ?
O13 C71 H71B . . 109.5 ?
H71A C71 H71B . . 109.5 ?
O13 C71 H71C . . 109.5 ?
H71A C71 H71C . . 109.5 ?
H71B C71 H71C . . 109.5 ?
O14 C72 C69 . . 124.5(4) ?
O14 C72 C73 . . 118.3(4) ?
C69 C72 C73 . . 117.2(4) ?
O15 C73 N8 . . 124.2(4) ?
O15 C73 C72 . . 123.0(4) ?
N8 C73 C72 . . 112.7(4) ?
C79 C74 C75 . . 119.0(4) ?
C79 C74 N8 . . 122.5(4) ?
C75 C74 N8 . . 118.5(4) ?
C76 C75 C74 . . 120.4(4) ?
C76 C75 H75 . . 119.8 ?
C74 C75 H75 . . 119.8 ?
C75 C76 C77 . . 120.6(4) ?
C75 C76 H76 . . 119.7 ?
C77 C76 H76 . . 119.7 ?
O16 C77 C76 . . 115.4(4) ?
O16 C77 C78 . . 124.7(4) ?
C76 C77 C78 . . 119.9(4) ?
C77 C78 C79 . . 119.4(4) ?
C77 C78 H78 . . 120.3 ?
C79 C78 H78 . . 120.3 ?
C74 C79 C78 . . 120.7(4) ?
C74 C79 H79 . . 119.6 ?
C78 C79 H79 . . 119.6 ?
O16 C80 H80A . . 109.5 ?
O16 C80 H80B . . 109.5 ?
H80A C80 H80B . . 109.5 ?
O16 C80 H80C . . 109.5 ?
H80A C80 H80C . . 109.5 ?
H80B C80 H80C . . 109.5 ?

loop_
_geom_bond_atom_site_label_1
_geom_bond_atom_site_label_2
_geom_bond_site_symmetry_2
_geom_bond_distance
_geom_bond_publ_flag
O1 C6 . 1.391(5) ?
O1 C11 . 1.422(6) ?
O2 C12 . 1.244(5) ?
O3 C13 . 1.219(5) ?
O4 C17 . 1.378(5) ?
O4 C20 . 1.414(5) ?
O5 C26 . 1.369(5) ?
O5 C31 . 1.422(6) ?
O6 C32 . 1.242(5) ?
O7 C33 . 1.232(5) ?
O8 C37 . 1.381(5) ?
O8 C40 . 1.440(5) ?
O9 C46 . 1.374(6) ?
O9 C51 . 1.424(7) ?
O10 C52 . 1.239(5) ?
O11 C53 . 1.224(5) ?
O12 C57 . 1.372(5) ?
O12 C60 . 1.425(5) ?
O13 C66 . 1.371(5) ?
O13 C71 . 1.423(6) ?
O14 C72 . 1.232(5) ?
O15 C73 . 1.228(5) ?
O16 C77 . 1.370(5) ?
O16 C80 . 1.410(5) ?
N1 C10 . 1.344(5) ?
N1 C3 . 1.407(5) ?
N1 C2 . 1.465(5) ?
N2 C13 . 1.337(5) ?
N2 C14 . 1.413(5) ?
N2 H2 . 0.88(3) ?
N3 C30 . 1.339(5) ?
N3 C23 . 1.406(6) ?
N3 C22 . 1.468(5) ?
N4 C33 . 1.334(5) ?
N4 C34 . 1.421(5) ?
N4 H4C . 0.85(5) ?
N5 C50 . 1.356(6) ?
N5 C43 . 1.399(6) ?
N5 C42 . 1.458(6) ?
N6 C53 . 1.354(5) ?
N6 C54 . 1.431(5) ?
N6 H6 . 0.96(5) ?
N7 C70 . 1.349(5) ?
N7 C63 . 1.401(5) ?
N7 C62 . 1.459(5) ?
N8 C73 . 1.354(5) ?
N8 C74 . 1.412(5) ?
N8 H8 . 0.92(3) ?
C1 C2 . 1.505(7) ?
C1 H1A . 0.9800 ?
C1 H1B . 0.9800 ?
C1 H1C . 0.9800 ?
C2 H2A . 0.9900 ?
C2 H2B . 0.9900 ?
C3 C4 . 1.384(6) ?
C3 C8 . 1.404(6) ?
C4 C5 . 1.378(6) ?
C4 H4 . 0.9500 ?
C5 C6 . 1.398(6) ?
C5 H5 . 0.9500 ?
C6 C7 . 1.378(6) ?
C7 C8 . 1.399(6) ?
C7 H7 . 0.9500 ?
C8 C9 . 1.450(6) ?
C9 C10 . 1.398(6) ?
C9 C12 . 1.425(6) ?
C10 H10 . 0.9500 ?
C11 H11A . 0.9800 ?
C11 H11B . 0.9800 ?
C11 H11C . 0.9800 ?
C12 C13 . 1.550(6) ?
C14 C15 . 1.387(6) ?
C14 C19 . 1.393(6) ?
C15 C16 . 1.378(6) ?
C15 H15 . 0.9500 ?
C16 C17 . 1.374(6) ?
C16 H16 . 0.9500 ?
C17 C18 . 1.392(6) ?
C18 C19 . 1.391(6) ?
C18 H18 . 0.9500 ?
C19 H19 . 0.9500 ?
C20 H20A . 0.9800 ?
C20 H20B . 0.9800 ?
C20 H20C . 0.9800 ?
C21 C22 . 1.521(6) ?
C21 H21A . 0.9800 ?
C21 H21B . 0.9800 ?
C21 H21C . 0.9800 ?
C22 H22A . 0.9900 ?
C22 H22B . 0.9900 ?
C23 C24 . 1.387(6) ?
C23 C28 . 1.392(6) ?
C24 C25 . 1.385(6) ?
C24 H24 . 0.9500 ?
C25 C26 . 1.406(6) ?
C25 H25 . 0.9500 ?
C26 C27 . 1.375(6) ?
C27 C28 . 1.412(6) ?
C27 H27 . 0.9500 ?
C28 C29 . 1.448(6) ?
C29 C30 . 1.394(6) ?
C29 C32 . 1.430(6) ?
C30 H30 . 0.9500 ?
C31 H31A . 0.9800 ?
C31 H31B . 0.9800 ?
C31 H31C . 0.9800 ?
C32 C33 . 1.545(6) ?
C34 C35 . 1.387(6) ?
C34 C39 . 1.389(6) ?
C35 C36 . 1.369(6) ?
C35 H35 . 0.9500 ?
C36 C37 . 1.383(6) ?
C36 H36 . 0.9500 ?
C37 C38 . 1.377(6) ?
C38 C39 . 1.397(6) ?
C38 H38 . 0.9500 ?
C39 H39 . 0.9500 ?
C40 H40A . 0.9800 ?
C40 H40B . 0.9800 ?
C40 H40C . 0.9800 ?
C41 C42 . 1.506(8) ?
C41 H41A . 0.9800 ?
C41 H41B . 0.9800 ?
C41 H41C . 0.9800 ?
C42 H42A . 0.9900 ?
C42 H42B . 0.9900 ?
C43 C44 . 1.390(7) ?
C43 C48 . 1.399(7) ?
C44 C45 . 1.371(8) ?
C44 H44 . 0.9500 ?
C45 C46 . 1.396(7) ?
C45 H45 . 0.9500 ?
C46 C47 . 1.394(6) ?
C47 C48 . 1.396(6) ?
C47 H47 . 0.9500 ?
C48 C49 . 1.451(6) ?
C49 C50 . 1.395(6) ?
C49 C52 . 1.427(6) ?
C50 H50 . 0.9500 ?
C51 H51A . 0.9800 ?
C51 H51B . 0.9800 ?
C51 H51C . 0.9800 ?
C52 C53 . 1.547(6) ?
C54 C59 . 1.383(6) ?
C54 C55 . 1.390(6) ?
C55 C56 . 1.387(6) ?
C55 H55 . 0.9500 ?
C56 C57 . 1.388(6) ?
C56 H56 . 0.9500 ?
C57 C58 . 1.380(6) ?
C58 C59 . 1.394(6) ?
C58 H58 . 0.9500 ?
C59 H59 . 0.9500 ?
C60 H60A . 0.9800 ?
C60 H60B . 0.9800 ?
C60 H60C . 0.9800 ?
C61 C62 . 1.506(7) ?
C61 H61A . 0.9800 ?
C61 H61B . 0.9800 ?
C61 H61C . 0.9800 ?
C62 H62A . 0.9900 ?
C62 H62B . 0.9900 ?
C63 C64 . 1.393(6) ?
C63 C68 . 1.399(6) ?
C64 C65 . 1.372(6) ?
C64 H64 . 0.9500 ?
C65 C66 . 1.410(6) ?
C65 H65 . 0.9500 ?
C66 C67 . 1.394(6) ?
C67 C68 . 1.395(6) ?
C67 H67 . 0.9500 ?
C68 C69 . 1.460(6) ?
C69 C70 . 1.402(6) ?
C69 C72 . 1.435(6) ?
C70 H70 . 0.9500 ?
C71 H71A . 0.9800 ?
C71 H71B . 0.9800 ?
C71 H71C . 0.9800 ?
C72 C73 . 1.547(6) ?
C74 C79 . 1.384(6) ?
C74 C75 . 1.403(6) ?
C75 C76 . 1.377(6) ?
C75 H75 . 0.9500 ?
C76 C77 . 1.386(6) ?
C76 H76 . 0.9500 ?
C77 C78 . 1.391(6) ?
C78 C79 . 1.404(6) ?
C78 H78 . 0.9500 ?
C79 H79 . 0.9500 ?
C80 H80A . 0.9800 ?
C80 H80B . 0.9800 ?
C80 H80C . 0.9800 ?

loop_
_geom_hbond_atom_site_label_D
_geom_hbond_atom_site_label_H
_geom_hbond_atom_site_label_A
_geom_hbond_site_symmetry_A
_geom_hbond_distance_DH
_geom_hbond_distance_HA
_geom_hbond_distance_DA
_geom_hbond_angle_DHA
N2 H2 O6 2_646 0.88(3) 2.17(3) 2.967(5) 150(4)
N4 H4C O2 2_656 0.85(5) 2.44(5) 3.245(5) 159(5)
N6 H6 O14 1_556 0.96(5) 2.30(5) 3.196(5) 154(4)
N8 H8 O10 1_554 0.92(3) 2.08(4) 2.936(5) 155(7)

loop_
_geom_torsion_atom_site_label_1
_geom_torsion_atom_site_label_2
_geom_torsion_atom_site_label_3
_geom_torsion_atom_site_label_4
_geom_torsion_site_symmetry_1
_geom_torsion_site_symmetry_2
_geom_torsion_site_symmetry_3
_geom_torsion_site_symmetry_4
_geom_torsion
_geom_torsion_publ_flag
C10 N1 C2 C1 . . . . -5.9(6) ?
C3 N1 C2 C1 . . . . 173.9(4) ?
C10 N1 C3 C4 . . . . -179.5(4) ?
C2 N1 C3 C4 . . . . 0.7(6) ?
C10 N1 C3 C8 . . . . 1.0(4) ?
C2 N1 C3 C8 . . . . -178.8(3) ?
C8 C3 C4 C5 . . . . 1.1(6) ?
N1 C3 C4 C5 . . . . -178.3(4) ?
C3 C4 C5 C6 . . . . 0.8(6) ?
C11 O1 C6 C7 . . . . 10.1(6) ?
C11 O1 C6 C5 . . . . -170.5(4) ?
C4 C5 C6 C7 . . . . -2.4(7) ?
C4 C5 C6 O1 . . . . 178.2(4) ?
O1 C6 C7 C8 . . . . -178.7(4) ?
C5 C6 C7 C8 . . . . 2.0(6) ?
C6 C7 C8 C3 . . . . -0.1(6) ?
C6 C7 C8 C9 . . . . 179.1(4) ?
C4 C3 C8 C7 . . . . -1.5(6) ?
N1 C3 C8 C7 . . . . 178.1(3) ?
C4 C3 C8 C9 . . . . 179.1(4) ?
N1 C3 C8 C9 . . . . -1.4(4) ?
C7 C8 C9 C10 . . . . -178.1(4) ?
C3 C8 C9 C10 . . . . 1.2(4) ?
C7 C8 C9 C12 . . . . -0.4(7) ?
C3 C8 C9 C12 . . . . 178.9(4) ?
C3 N1 C10 C9 . . . . -0.3(5) ?
C2 N1 C10 C9 . . . . 179.6(4) ?
C12 C9 C10 N1 . . . . -178.4(4) ?
C8 C9 C10 N1 . . . . -0.6(4) ?
C10 C9 C12 O2 . . . . 176.1(4) ?
C8 C9 C12 O2 . . . . -1.2(7) ?
C10 C9 C12 C13 . . . . -6.2(6) ?
C8 C9 C12 C13 . . . . 176.5(4) ?
C14 N2 C13 O3 . . . . -1.6(7) ?
C14 N2 C13 C12 . . . . 177.9(4) ?
O2 C12 C13 O3 . . . . 172.9(4) ?
C9 C12 C13 O3 . . . . -4.9(6) ?
O2 C12 C13 N2 . . . . -6.6(5) ?
C9 C12 C13 N2 . . . . 175.6(4) ?
C13 N2 C14 C15 . . . . -147.2(5) ?
C13 N2 C14 C19 . . . . 33.9(6) ?
C19 C14 C15 C16 . . . . 1.2(7) ?
N2 C14 C15 C16 . . . . -177.7(4) ?
C14 C15 C16 C17 . . . . 1.1(8) ?
C15 C16 C17 O4 . . . . 179.3(5) ?
C15 C16 C17 C18 . . . . -2.6(8) ?
C20 O4 C17 C16 . . . . -163.1(4) ?
C20 O4 C17 C18 . . . . 18.9(7) ?
C16 C17 C18 C19 . . . . 1.8(7) ?
O4 C17 C18 C19 . . . . 179.7(4) ?
C17 C18 C19 C14 . . . . 0.6(6) ?
C15 C14 C19 C18 . . . . -2.0(6) ?
N2 C14 C19 C18 . . . . 176.9(4) ?
C30 N3 C22 C21 . . . . -100.6(5) ?
C23 N3 C22 C21 . . . . 81.1(5) ?
C30 N3 C23 C24 . . . . 176.6(4) ?
C22 N3 C23 C24 . . . . -4.9(7) ?
C30 N3 C23 C28 . . . . -2.3(5) ?
C22 N3 C23 C28 . . . . 176.2(4) ?
C28 C23 C24 C25 . . . . -2.6(7) ?
N3 C23 C24 C25 . . . . 178.6(4) ?
C23 C24 C25 C26 . . . . -0.5(7) ?
C31 O5 C26 C27 . . . . -0.5(7) ?
C31 O5 C26 C25 . . . . 179.9(4) ?
C24 C25 C26 O5 . . . . -177.6(4) ?
C24 C25 C26 C27 . . . . 2.7(7) ?
O5 C26 C27 C28 . . . . 178.6(4) ?
C25 C26 C27 C28 . . . . -1.8(7) ?
C24 C23 C28 C27 . . . . 3.6(6) ?
N3 C23 C28 C27 . . . . -177.4(4) ?
C24 C23 C28 C29 . . . . -176.5(4) ?
N3 C23 C28 C29 . . . . 2.5(5) ?
C26 C27 C28 C23 . . . . -1.3(6) ?
C26 C27 C28 C29 . . . . 178.8(4) ?
C23 C28 C29 C30 . . . . -1.8(5) ?
C27 C28 C29 C30 . . . . 178.1(5) ?
C23 C28 C29 C32 . . . . 172.9(4) ?
C27 C28 C29 C32 . . . . -7.2(8) ?
C23 N3 C30 C29 . . . . 1.1(5) ?
C22 N3 C30 C29 . . . . -177.4(4) ?
C32 C29 C30 N3 . . . . -174.2(4) ?
C28 C29 C30 N3 . . . . 0.5(5) ?
C30 C29 C32 O6 . . . . 179.6(4) ?
C28 C29 C32 O6 . . . . 6.0(7) ?
C30 C29 C32 C33 . . . . 0.1(7) ?
C28 C29 C32 C33 . . . . -173.6(4) ?
C34 N4 C33 O7 . . . . -5.9(7) ?
C34 N4 C33 C32 . . . . 172.7(4) ?
O6 C32 C33 O7 . . . . 174.4(4) ?
C29 C32 C33 O7 . . . . -6.1(6) ?
O6 C32 C33 N4 . . . . -4.3(5) ?
C29 C32 C33 N4 . . . . 175.3(4) ?
C33 N4 C34 C35 . . . . -154.9(4) ?
C33 N4 C34 C39 . . . . 24.4(7) ?
C39 C34 C35 C36 . . . . -2.2(6) ?
N4 C34 C35 C36 . . . . 177.2(4) ?
C34 C35 C36 C37 . . . . 0.3(7) ?
C40 O8 C37 C38 . . . . -8.4(6) ?
C40 O8 C37 C36 . . . . 171.4(4) ?
C35 C36 C37 C38 . . . . 1.8(7) ?
C35 C36 C37 O8 . . . . -178.0(4) ?
O8 C37 C38 C39 . . . . 178.0(4) ?
C36 C37 C38 C39 . . . . -1.8(7) ?
C35 C34 C39 C38 . . . . 2.1(6) ?
N4 C34 C39 C38 . . . . -177.2(4) ?
C37 C38 C39 C34 . . . . -0.1(7) ?
C50 N5 C42 C41 . . . . 9.4(8) ?
C43 N5 C42 C41 . . . . -164.2(5) ?
C50 N5 C43 C44 . . . . -177.9(5) ?
C42 N5 C43 C44 . . . . -3.2(8) ?
C50 N5 C43 C48 . . . . -1.7(5) ?
C42 N5 C43 C48 . . . . 173.0(5) ?
C48 C43 C44 C45 . . . . 0.3(7) ?
N5 C43 C44 C45 . . . . 176.1(5) ?
C43 C44 C45 C46 . . . . -0.3(7) ?
C51 O9 C46 C47 . . . . -2.9(7) ?
C51 O9 C46 C45 . . . . 177.9(4) ?
C44 C45 C46 O9 . . . . 179.8(4) ?
C44 C45 C46 C47 . . . . 0.5(7) ?
O9 C46 C47 C48 . . . . -179.9(4) ?
C45 C46 C47 C48 . . . . -0.8(7) ?
C46 C47 C48 C43 . . . . 0.8(6) ?
C46 C47 C48 C49 . . . . -177.1(5) ?
C44 C43 C48 C47 . . . . -0.6(7) ?
N5 C43 C48 C47 . . . . -177.1(4) ?
C44 C43 C48 C49 . . . . 177.8(4) ?
N5 C43 C48 C49 . . . . 1.3(5) ?
C47 C48 C49 C50 . . . . 177.6(5) ?
C43 C48 C49 C50 . . . . -0.4(5) ?
C47 C48 C49 C52 . . . . 5.3(8) ?
C43 C48 C49 C52 . . . . -172.7(4) ?
C43 N5 C50 C49 . . . . 1.4(5) ?
C42 N5 C50 C49 . . . . -173.0(5) ?
C52 C49 C50 N5 . . . . 171.5(4) ?
C48 C49 C50 N5 . . . . -0.6(5) ?
C50 C49 C52 O10 . . . . -172.5(4) ?
C48 C49 C52 O10 . . . . -1.8(7) ?
C50 C49 C52 C53 . . . . 6.0(6) ?
C48 C49 C52 C53 . . . . 176.7(4) ?
C54 N6 C53 O11 . . . . 8.6(7) ?
C54 N6 C53 C52 . . . . -170.6(4) ?
O10 C52 C53 O11 . . . . -169.8(4) ?
C49 C52 C53 O11 . . . . 11.6(6) ?
O10 C52 C53 N6 . . . . 9.3(5) ?
C49 C52 C53 N6 . . . . -169.2(4) ?
C53 N6 C54 C59 . . . . -29.9(7) ?
C53 N6 C54 C55 . . . . 151.0(4) ?
C59 C54 C55 C56 . . . . 3.0(6) ?
N6 C54 C55 C56 . . . . -177.9(4) ?
C54 C55 C56 C57 . . . . -0.8(6) ?
C60 O12 C57 C58 . . . . 9.7(6) ?
C60 O12 C57 C56 . . . . -169.8(4) ?
C55 C56 C57 O12 . . . . 177.8(4) ?
C55 C56 C57 C58 . . . . -1.7(6) ?
O12 C57 C58 C59 . . . . -177.5(4) ?
C56 C57 C58 C59 . . . . 1.9(6) ?
C55 C54 C59 C58 . . . . -2.8(6) ?
N6 C54 C59 C58 . . . . 178.1(4) ?
C57 C58 C59 C54 . . . . 0.3(7) ?
C70 N7 C62 C61 . . . . 8.8(6) ?
C63 N7 C62 C61 . . . . -171.6(4) ?
C70 N7 C63 C64 . . . . 178.4(4) ?
C62 N7 C63 C64 . . . . -1.3(7) ?
C70 N7 C63 C68 . . . . -2.0(5) ?
C62 N7 C63 C68 . . . . 178.3(4) ?
C68 C63 C64 C65 . . . . -1.0(6) ?
N7 C63 C64 C65 . . . . 178.6(4) ?
C63 C64 C65 C66 . . . . -2.1(6) ?
C71 O13 C66 C67 . . . . -12.7(6) ?
C71 O13 C66 C65 . . . . 167.9(4) ?
C64 C65 C66 O13 . . . . -176.7(4) ?
C64 C65 C66 C67 . . . . 3.9(7) ?
O13 C66 C67 C68 . . . . 178.2(4) ?
C65 C66 C67 C68 . . . . -2.4(6) ?
C66 C67 C68 C63 . . . . -0.6(6) ?
C66 C67 C68 C69 . . . . 179.5(4) ?
C64 C63 C68 C67 . . . . 2.3(6) ?
N7 C63 C68 C67 . . . . -177.3(3) ?
C64 C63 C68 C69 . . . . -177.7(4) ?
N7 C63 C68 C69 . . . . 2.6(4) ?
C67 C68 C69 C70 . . . . 177.6(4) ?
C63 C68 C69 C70 . . . . -2.3(4) ?
C67 C68 C69 C72 . . . . 0.0(7) ?
C63 C68 C69 C72 . . . . -179.9(4) ?
C63 N7 C70 C69 . . . . 0.4(5) ?
C62 N7 C70 C69 . . . . -179.9(4) ?
C72 C69 C70 N7 . . . . 178.7(4) ?
C68 C69 C70 N7 . . . . 1.2(4) ?
C70 C69 C72 O14 . . . . -173.5(4) ?
C68 C69 C72 O14 . . . . 3.5(6) ?
C70 C69 C72 C73 . . . . 7.5(6) ?
C68 C69 C72 C73 . . . . -175.5(4) ?
C74 N8 C73 O15 . . . . 1.0(7) ?
C74 N8 C73 C72 . . . . -176.3(4) ?
O14 C72 C73 O15 . . . . -170.2(4) ?
C69 C72 C73 O15 . . . . 8.9(6) ?
O14 C72 C73 N8 . . . . 7.1(5) ?
C69 C72 C73 N8 . . . . -173.8(3) ?
C73 N8 C74 C79 . . . . -34.3(6) ?
C73 N8 C74 C75 . . . . 147.7(4) ?
C79 C74 C75 C76 . . . . 1.3(6) ?
N8 C74 C75 C76 . . . . 179.4(4) ?
C74 C75 C76 C77 . . . . -0.1(6) ?
C80 O16 C77 C76 . . . . 176.4(4) ?
C80 O16 C77 C78 . . . . -3.0(6) ?
C75 C76 C77 O16 . . . . 179.6(4) ?
C75 C76 C77 C78 . . . . -1.0(6) ?
O16 C77 C78 C79 . . . . -179.8(4) ?
C76 C77 C78 C79 . . . . 0.8(6) ?
C75 C74 C79 C78 . . . . -1.5(6) ?
N8 C74 C79 C78 . . . . -179.4(4) ?
C77 C78 C79 C74 . . . . 0.5(6) ?
